data_7249899
loop_
_publ_author_name
'Xu, Tiantian'
'Wang, Fen-Dou'
'Yang, Wen-Chao'
'Lu, Tong'
'Wang, Min'
'Li, Pinhua'

_publ_section_title
;
 Photo-induced intramolecular alkyl/aryl group transfer and SO2 Insertion:
 A new strategy for the synthesis of
 3&#x2011;(alkyl/arylsulfonyl)benzothiophenes
;
_journal_name_full 'Green Chemistry'
_journal_paper_doi 10.1039/D4GC06127F
_journal_year 2024
_chemical_formula_moiety 'C28 H18 O2 S3'
_chemical_formula_sum 'C28 H18 O2 S3'
_chemical_formula_weight 482.60
_space_group_crystal_system monoclinic
_space_group_IT_number 14
_space_group_name_Hall '-P 2yn'
_space_group_name_H-M_alt 'P 1 21/n 1'
_atom_sites_solution_hydrogens geom
_audit_creation_date 2024-10-10
_audit_creation_method
;
Olex2 1.3
(compiled 2020.11.12 svn.r5f609507 for OlexSys, GUI svn.r6408)
;
_audit_update_record
;
2024-11-05 deposited with the CCDC.	2025-02-03 downloaded from the CCDC.
;
_cell_angle_alpha 90
_cell_angle_beta 105.5440(10)
_cell_angle_gamma 90
_cell_formula_units_Z 4
_cell_length_a 12.6015(4)
_cell_length_b 14.4095(5)
_cell_length_c 13.0640(4)
_cell_measurement_reflns_used 9933
_cell_measurement_temperature 273.15
_cell_measurement_theta_max 28.08
_cell_measurement_theta_min 3.53
_cell_volume 2285.42(13)
_computing_molecular_graphics 'Olex2 1.3 (Dolomanov et al., 2009)'
_computing_publication_material 'Olex2 1.3 (Dolomanov et al., 2009)'
_computing_structure_refinement 'SHELXL 2018/3 (Sheldrick, 2015)'
_computing_structure_solution 'SHELXT 2018/2 (Sheldrick, 2018)'
_diffrn_ambient_temperature 273.15
_diffrn_measured_fraction_theta_full 0.980
_diffrn_measured_fraction_theta_max 0.866
_diffrn_measurement_device_type 'Bruker APEX-II CCD'
_diffrn_measurement_method '\f and \w scans'
_diffrn_radiation_type MoK\a
_diffrn_radiation_wavelength 0.71073
_diffrn_reflns_av_R_equivalents 0.0629
_diffrn_reflns_av_unetI/netI 0.0430
_diffrn_reflns_Laue_measured_fraction_full 0.980
_diffrn_reflns_Laue_measured_fraction_max 0.866
_diffrn_reflns_limit_h_max 17
_diffrn_reflns_limit_h_min -15
_diffrn_reflns_limit_k_max 21
_diffrn_reflns_limit_k_min -20
_diffrn_reflns_limit_l_max 19
_diffrn_reflns_limit_l_min -19
_diffrn_reflns_number 51323
_diffrn_reflns_point_group_measured_fraction_full 0.980
_diffrn_reflns_point_group_measured_fraction_max 0.866
_diffrn_reflns_theta_full 25.242
_diffrn_reflns_theta_max 32.733
_diffrn_reflns_theta_min 3.356
_diffrn_standards_number 0
_exptl_absorpt_coefficient_mu 0.349
_exptl_absorpt_correction_T_max 0.7465
_exptl_absorpt_correction_T_min 0.6891
_exptl_absorpt_correction_type multi-scan
_exptl_absorpt_process_details
;
SADABS-2016/2 (Bruker,2016/2) was used for absorption correction.
wR2(int) was 0.1122 before and 0.0581 after correction.
The Ratio of minimum to maximum transmission is 0.9231.
The \l/2 correction factor is Not present.
;
_exptl_crystal_colour colourless
_exptl_crystal_colour_primary colourless
_exptl_crystal_density_diffrn 1.403
_exptl_crystal_description block
_exptl_crystal_F_000 1000
_exptl_crystal_size_max 0.16
_exptl_crystal_size_mid 0.15
_exptl_crystal_size_min 0.13
_refine_diff_density_max 0.260
_refine_diff_density_min -0.280
_refine_diff_density_rms 0.040
_refine_ls_extinction_method none
_refine_ls_goodness_of_fit_ref 1.039
_refine_ls_hydrogen_treatment constr
_refine_ls_matrix_type full
_refine_ls_number_parameters 298
_refine_ls_number_reflns 7293
_refine_ls_number_restraints 0
_refine_ls_restrained_S_all 1.039
_refine_ls_R_factor_all 0.0733
_refine_ls_R_factor_gt 0.0435
_refine_ls_shift/su_max 0.001
_refine_ls_shift/su_mean 0.000
_refine_ls_structure_factor_coef Fsqd
_refine_ls_weighting_details 'w=1/[\s^2^(Fo^2^)+(0.0432P)^2^+0.5873P] where P=(Fo^2^+2Fc^2^)/3'
_refine_ls_weighting_scheme calc
_refine_ls_wR_factor_gt 0.0976
_refine_ls_wR_factor_ref 0.1140
_reflns_Friedel_coverage 0.000
_reflns_number_gt 5127
_reflns_number_total 7293
_reflns_threshold_expression 'I > 2\s(I)'
_cod_data_source_file d4gc06127f2.cif
_cod_data_source_block 1_a_CCDC2
_cod_database_code 7249899
_shelx_shelxl_version_number 2018/3
_shelx_space_group_comment
;
The symmetry employed for this shelxl refinement is uniquely defined
by the following loop, which should always be used as a source of
symmetry information in preference to the above space-group names.
They are only intended as comments.
;
_shelx_estimated_absorpt_t_max 0.956
_shelx_estimated_absorpt_t_min 0.946
_olex2_refinement_description
;
1. Fixed Uiso
 At 1.2 times of:
  All C(H) groups
2.a Aromatic/amide H refined with riding coordinates:
 C4(H4), C14(H14), C24(H24), C18(H18), C10(H10), C21(H21), C7(H7), C28(H28),
 C11(H11), C5(H5), C12(H12), C13(H13), C25(H25), C20(H20), C19(H19), C6(H6),
 C26(H26), C27(H27)
;
_olex2_submission_special_instructions 'No special instructions were received'

loop_
_space_group_symop_operation_xyz
'x, y, z'
'-x+1/2, y+1/2, -z+1/2'
'-x, -y, -z'
'x-1/2, -y-1/2, z-1/2'

loop_
_atom_site_label
_atom_site_type_symbol
_atom_site_fract_x
_atom_site_fract_y
_atom_site_fract_z
_atom_site_U_iso_or_equiv
_atom_site_adp_type
_atom_site_occupancy
_atom_site_site_symmetry_order
_atom_site_calc_flag
_atom_site_refinement_flags_posn
_atom_site_refinement_flags_adp
_atom_site_refinement_flags_occupancy
_atom_site_disorder_assembly
_atom_site_disorder_group
S3 S 0.26053(3) 0.64992(2) 0.11718(3) 0.03601(10) Uani 1 1 d . . . . .
S1 S 0.15350(4) 0.38853(3) 0.20459(4) 0.05190(12) Uani 1 1 d . . . . .
S2 S 0.48576(3) 0.64904(3) 0.42816(3) 0.04950(12) Uani 1 1 d . . . . .
O2 O 0.30613(9) 0.63648(8) 0.02879(8) 0.0469(3) Uani 1 1 d . . . . .
O1 O 0.19008(9) 0.72909(7) 0.11276(9) 0.0471(3) Uani 1 1 d . . . . .
C16 C 0.37102(11) 0.65705(9) 0.23371(11) 0.0350(3) Uani 1 1 d . . . . .
C15 C 0.36008(12) 0.64217(10) 0.33394(11) 0.0375(3) Uani 1 1 d . . . . .
C2 C 0.18852(11) 0.54991(10) 0.13782(11) 0.0359(3) Uani 1 1 d . . . . .
C23 C 0.26339(13) 0.62417(10) 0.37496(12) 0.0409(3) Uani 1 1 d . . . . .
C17 C 0.48320(12) 0.67591(10) 0.23111(12) 0.0395(3) Uani 1 1 d . . . . .
C1 C 0.24151(12) 0.46819(10) 0.17234(11) 0.0379(3) Uani 1 1 d . . . . .
C3 C 0.07291(11) 0.54921(10) 0.13351(12) 0.0400(3) Uani 1 1 d . . . . .
C9 C 0.35800(12) 0.44139(10) 0.18722(12) 0.0385(3) Uani 1 1 d . . . . .
C8 C 0.04343(13) 0.46432(11) 0.17008(13) 0.0462(4) Uani 1 1 d . . . . .
C4 C -0.00883(13) 0.61668(12) 0.09923(14) 0.0494(4) Uani 1 1 d . . . . .
H4 H 0.007796 0.673228 0.072879 0.059 Uiso 1 1 calc R U . . .
C22 C 0.55498(12) 0.67210(11) 0.33369(13) 0.0444(3) Uani 1 1 d . . . . .
C14 C 0.41980(13) 0.40802(12) 0.28455(13) 0.0475(4) Uani 1 1 d . . . . .
H14 H 0.387580 0.400926 0.340325 0.057 Uiso 1 1 calc R U . . .
C24 C 0.17042(14) 0.67973(12) 0.34678(14) 0.0501(4) Uani 1 1 d . . . . .
H24 H 0.166251 0.727053 0.297454 0.060 Uiso 1 1 calc R U . . .
C18 C 0.52800(14) 0.69767(13) 0.14677(15) 0.0524(4) Uani 1 1 d . . . . .
H18 H 0.482589 0.703101 0.078013 0.063 Uiso 1 1 calc R U . . .
C10 C 0.40649(14) 0.44713(12) 0.10395(14) 0.0511(4) Uani 1 1 d . . . . .
H10 H 0.364943 0.466400 0.037311 0.061 Uiso 1 1 calc R U . . .
C21 C 0.66839(14) 0.68577(14) 0.35314(16) 0.0578(4) Uani 1 1 d . . . . .
H21 H 0.714703 0.682437 0.421696 0.069 Uiso 1 1 calc R U . . .
C7 C -0.06362(15) 0.44639(15) 0.17612(17) 0.0626(5) Uani 1 1 d . . . . .
H7 H -0.081864 0.389712 0.200945 0.075 Uiso 1 1 calc R U . . .
C28 C 0.26768(16) 0.55424(13) 0.44951(15) 0.0581(4) Uani 1 1 d . . . . .
H28 H 0.329302 0.516078 0.469576 0.070 Uiso 1 1 calc R U . . .
C11 C 0.51617(16) 0.42441(13) 0.11927(16) 0.0600(5) Uani 1 1 d . . . . .
H11 H 0.548342 0.429317 0.063213 0.072 Uiso 1 1 calc R U . . .
C5 C -0.11402(14) 0.59813(15) 0.10508(17) 0.0625(5) Uani 1 1 d . . . . .
H5 H -0.168497 0.642771 0.082037 0.075 Uiso 1 1 calc R U . . .
C12 C 0.57780(15) 0.39463(14) 0.21692(17) 0.0619(5) Uani 1 1 d . . . . .
H12 H 0.652069 0.380840 0.227613 0.074 Uiso 1 1 calc R U . . .
C13 C 0.52940(15) 0.38531(14) 0.29854(16) 0.0603(5) Uani 1 1 d . . . . .
H13 H 0.570694 0.363463 0.364120 0.072 Uiso 1 1 calc R U . . .
C25 C 0.08399(17) 0.66563(15) 0.39108(18) 0.0650(5) Uani 1 1 d . . . . .
H25 H 0.021625 0.702928 0.370878 0.078 Uiso 1 1 calc R U . . .
C20 C 0.70918(15) 0.70418(15) 0.26839(18) 0.0666(5) Uani 1 1 d . . . . .
H20 H 0.784589 0.712306 0.279110 0.080 Uiso 1 1 calc R U . . .
C19 C 0.63966(15) 0.71089(15) 0.16668(17) 0.0640(5) Uani 1 1 d . . . . .
H19 H 0.669287 0.724694 0.110479 0.077 Uiso 1 1 calc R U . . .
C6 C -0.14101(15) 0.51482(16) 0.14435(18) 0.0680(5) Uani 1 1 d . . . . .
H6 H -0.212453 0.505138 0.149255 0.082 Uiso 1 1 calc R U . . .
C26 C 0.08965(19) 0.59678(16) 0.4649(2) 0.0761(6) Uani 1 1 d . . . . .
H26 H 0.031523 0.587874 0.495149 0.091 Uiso 1 1 calc R U . . .
C27 C 0.18067(19) 0.54131(16) 0.49384(19) 0.0776(6) Uani 1 1 d . . . . .
H27 H 0.184158 0.494546 0.543702 0.093 Uiso 1 1 calc R U . . .

loop_
_atom_site_aniso_label
_atom_site_aniso_U_11
_atom_site_aniso_U_22
_atom_site_aniso_U_33
_atom_site_aniso_U_23
_atom_site_aniso_U_13
_atom_site_aniso_U_12
S3 0.03823(18) 0.03286(17) 0.03515(18) 0.00339(13) 0.00672(13) 0.00043(13)
S1 0.0490(2) 0.0354(2) 0.0713(3) 0.00644(18) 0.0161(2) -0.00463(16)
S2 0.0468(2) 0.0604(3) 0.0371(2) -0.00269(17) 0.00377(16) -0.00326(18)
O2 0.0524(6) 0.0539(7) 0.0350(5) 0.0028(5) 0.0127(5) -0.0032(5)
O1 0.0463(6) 0.0348(5) 0.0563(7) 0.0064(5) 0.0071(5) 0.0065(4)
C16 0.0368(7) 0.0310(7) 0.0362(7) 0.0000(5) 0.0081(5) -0.0009(5)
C15 0.0418(7) 0.0327(7) 0.0359(7) -0.0017(5) 0.0070(6) -0.0002(5)
C2 0.0365(7) 0.0340(7) 0.0356(7) -0.0020(5) 0.0068(5) -0.0015(5)
C23 0.0481(8) 0.0375(7) 0.0377(7) -0.0038(6) 0.0129(6) -0.0042(6)
C17 0.0389(7) 0.0355(7) 0.0440(8) -0.0025(6) 0.0109(6) -0.0004(5)
C1 0.0400(7) 0.0333(7) 0.0399(7) -0.0007(6) 0.0098(6) -0.0015(5)
C3 0.0369(7) 0.0402(7) 0.0399(7) -0.0054(6) 0.0053(6) -0.0015(6)
C9 0.0405(7) 0.0312(7) 0.0434(8) -0.0005(6) 0.0108(6) 0.0020(5)
C8 0.0406(7) 0.0437(8) 0.0532(9) -0.0043(7) 0.0105(7) -0.0062(6)
C4 0.0408(8) 0.0463(9) 0.0577(10) -0.0016(7) 0.0071(7) 0.0043(6)
C22 0.0404(7) 0.0432(8) 0.0473(8) -0.0056(7) 0.0082(6) -0.0008(6)
C14 0.0480(8) 0.0504(9) 0.0444(8) 0.0041(7) 0.0131(7) 0.0059(7)
C24 0.0540(9) 0.0461(9) 0.0541(9) 0.0024(7) 0.0212(8) 0.0027(7)
C18 0.0468(9) 0.0594(10) 0.0537(10) 0.0017(8) 0.0182(7) -0.0029(7)
C10 0.0587(10) 0.0493(9) 0.0484(9) 0.0082(7) 0.0200(7) 0.0123(7)
C21 0.0399(8) 0.0617(11) 0.0658(11) -0.0093(9) 0.0041(8) -0.0029(8)
C7 0.0469(9) 0.0634(12) 0.0790(13) -0.0023(10) 0.0194(9) -0.0147(8)
C28 0.0646(11) 0.0545(10) 0.0596(11) 0.0134(8) 0.0243(9) 0.0031(8)
C11 0.0631(11) 0.0579(11) 0.0700(12) 0.0098(9) 0.0369(9) 0.0139(9)
C5 0.0388(8) 0.0699(12) 0.0742(13) -0.0070(10) 0.0069(8) 0.0072(8)
C12 0.0454(9) 0.0607(11) 0.0817(14) 0.0048(10) 0.0204(9) 0.0122(8)
C13 0.0509(10) 0.0704(12) 0.0549(10) 0.0075(9) 0.0058(8) 0.0141(9)
C25 0.0571(11) 0.0648(12) 0.0807(14) -0.0003(10) 0.0318(10) 0.0057(9)
C20 0.0399(9) 0.0701(13) 0.0903(15) -0.0074(11) 0.0183(9) -0.0055(8)
C19 0.0506(10) 0.0757(13) 0.0740(13) 0.0020(10) 0.0310(9) -0.0061(9)
C6 0.0389(9) 0.0808(14) 0.0849(14) -0.0081(11) 0.0177(9) -0.0081(9)
C26 0.0743(14) 0.0730(14) 0.0979(17) 0.0024(12) 0.0521(13) -0.0072(11)
C27 0.0900(16) 0.0717(14) 0.0850(15) 0.0236(12) 0.0474(13) -0.0022(12)

loop_
_atom_type_symbol
_atom_type_description
_atom_type_scat_dispersion_real
_atom_type_scat_dispersion_imag
_atom_type_scat_source
C C 0.0033 0.0016 'International Tables Vol C Tables 4.2.6.8 and 6.1.1.4'
H H 0.0000 0.0000 'International Tables Vol C Tables 4.2.6.8 and 6.1.1.4'
O O 0.0106 0.0060 'International Tables Vol C Tables 4.2.6.8 and 6.1.1.4'
S S 0.1246 0.1234 'International Tables Vol C Tables 4.2.6.8 and 6.1.1.4'

loop_
_geom_angle_atom_site_label_1
_geom_angle_atom_site_label_2
_geom_angle_atom_site_label_3
_geom_angle
_geom_angle_site_symmetry_1
_geom_angle_site_symmetry_3
_geom_angle_publ_flag
O2 S3 O1 116.83(7) . . ?
O2 S3 C16 107.94(7) . . ?
O2 S3 C2 110.29(7) . . ?
O1 S3 C16 108.88(7) . . ?
O1 S3 C2 108.51(7) . . ?
C2 S3 C16 103.57(6) . . ?
C1 S1 C8 92.26(7) . . ?
C22 S2 C15 92.53(7) . . ?
C15 C16 S3 123.77(11) . . ?
C15 C16 C17 113.61(13) . . ?
C17 C16 S3 122.58(11) . . ?
C16 C15 S2 111.35(11) . . ?
C16 C15 C23 132.63(13) . . ?
C23 C15 S2 116.00(11) . . ?
C1 C2 S3 121.88(11) . . ?
C1 C2 C3 113.90(13) . . ?
C3 C2 S3 123.77(11) . . ?
C24 C23 C15 121.50(14) . . ?
C24 C23 C28 118.41(16) . . ?
C28 C23 C15 119.92(15) . . ?
C22 C17 C16 110.71(13) . . ?
C18 C17 C16 131.41(14) . . ?
C18 C17 C22 117.87(14) . . ?
C2 C1 S1 111.34(11) . . ?
C2 C1 C9 130.31(13) . . ?
C9 C1 S1 118.33(11) . . ?
C8 C3 C2 110.51(13) . . ?
C8 C3 C4 118.46(14) . . ?
C4 C3 C2 131.02(14) . . ?
C14 C9 C1 120.30(14) . . ?
C10 C9 C1 120.80(13) . . ?
C10 C9 C14 118.88(14) . . ?
C3 C8 S1 111.95(11) . . ?
C7 C8 S1 126.05(14) . . ?
C7 C8 C3 122.00(16) . . ?
C3 C4 H4 120.5 . . ?
C5 C4 C3 119.02(17) . . ?
C5 C4 H4 120.5 . . ?
C17 C22 S2 111.79(11) . . ?
C21 C22 S2 125.90(14) . . ?
C21 C22 C17 122.32(16) . . ?
C9 C14 H14 120.0 . . ?
C13 C14 C9 119.92(16) . . ?
C13 C14 H14 120.0 . . ?
C23 C24 H24 119.7 . . ?
C25 C24 C23 120.70(17) . . ?
C25 C24 H24 119.7 . . ?
C17 C18 H18 120.3 . . ?
C19 C18 C17 119.34(17) . . ?
C19 C18 H18 120.3 . . ?
C9 C10 H10 119.8 . . ?
C11 C10 C9 120.44(16) . . ?
C11 C10 H10 119.8 . . ?
C22 C21 H21 121.0 . . ?
C20 C21 C22 117.96(17) . . ?
C20 C21 H21 121.0 . . ?
C8 C7 H7 121.0 . . ?
C6 C7 C8 118.00(18) . . ?
C6 C7 H7 121.0 . . ?
C23 C28 H28 119.9 . . ?
C27 C28 C23 120.25(18) . . ?
C27 C28 H28 119.9 . . ?
C10 C11 H11 119.9 . . ?
C12 C11 C10 120.24(17) . . ?
C12 C11 H11 119.9 . . ?
C4 C5 H5 119.1 . . ?
C4 C5 C6 121.75(18) . . ?
C6 C5 H5 119.1 . . ?
C11 C12 H12 120.2 . . ?
C13 C12 C11 119.68(17) . . ?
C13 C12 H12 120.2 . . ?
C14 C13 H13 119.6 . . ?
C12 C13 C14 120.74(17) . . ?
C12 C13 H13 119.6 . . ?
C24 C25 H25 119.9 . . ?
C26 C25 C24 120.22(19) . . ?
C26 C25 H25 119.9 . . ?
C21 C20 H20 119.6 . . ?
C21 C20 C19 120.83(17) . . ?
C19 C20 H20 119.6 . . ?
C18 C19 C20 121.62(18) . . ?
C18 C19 H19 119.2 . . ?
C20 C19 H19 119.2 . . ?
C7 C6 C5 120.72(17) . . ?
C7 C6 H6 119.6 . . ?
C5 C6 H6 119.6 . . ?
C25 C26 H26 120.0 . . ?
C27 C26 C25 119.99(19) . . ?
C27 C26 H26 120.0 . . ?
C28 C27 H27 119.8 . . ?
C26 C27 C28 120.42(19) . . ?
C26 C27 H27 119.8 . . ?

loop_
_geom_bond_atom_site_label_1
_geom_bond_atom_site_label_2
_geom_bond_distance
_geom_bond_site_symmetry_2
_geom_bond_publ_flag
S3 O2 1.4340(11) . ?
S3 O1 1.4372(11) . ?
S3 C16 1.7694(14) . ?
S3 C2 1.7619(14) . ?
S1 C1 1.7250(15) . ?
S1 C8 1.7276(17) . ?
S2 C15 1.7286(15) . ?
S2 C22 1.7237(17) . ?
C16 C15 1.370(2) . ?
C16 C17 1.4489(19) . ?
C15 C23 1.480(2) . ?
C2 C1 1.369(2) . ?
C2 C3 1.4428(19) . ?
C23 C24 1.385(2) . ?
C23 C28 1.392(2) . ?
C17 C22 1.403(2) . ?
C17 C18 1.402(2) . ?
C1 C9 1.479(2) . ?
C3 C8 1.399(2) . ?
C3 C4 1.400(2) . ?
C9 C14 1.387(2) . ?
C9 C10 1.386(2) . ?
C8 C7 1.396(2) . ?
C4 H4 0.9300 . ?
C4 C5 1.374(2) . ?
C22 C21 1.397(2) . ?
C14 H14 0.9300 . ?
C14 C13 1.383(2) . ?
C24 H24 0.9300 . ?
C24 C25 1.379(2) . ?
C18 H18 0.9300 . ?
C18 C19 1.374(2) . ?
C10 H10 0.9300 . ?
C10 C11 1.382(2) . ?
C21 H21 0.9300 . ?
C21 C20 1.366(3) . ?
C7 H7 0.9300 . ?
C7 C6 1.371(3) . ?
C28 H28 0.9300 . ?
C28 C27 1.383(3) . ?
C11 H11 0.9300 . ?
C11 C12 1.373(3) . ?
C5 H5 0.9300 . ?
C5 C6 1.383(3) . ?
C12 H12 0.9300 . ?
C12 C13 1.370(3) . ?
C13 H13 0.9300 . ?
C25 H25 0.9300 . ?
C25 C26 1.372(3) . ?
C20 H20 0.9300 . ?
C20 C19 1.385(3) . ?
C19 H19 0.9300 . ?
C6 H6 0.9300 . ?
C26 H26 0.9300 . ?
C26 C27 1.366(3) . ?
C27 H27 0.9300 . ?

loop_
_geom_torsion_atom_site_label_1
_geom_torsion_atom_site_label_2
_geom_torsion_atom_site_label_3
_geom_torsion_atom_site_label_4
_geom_torsion
_geom_torsion_site_symmetry_1
_geom_torsion_site_symmetry_2
_geom_torsion_site_symmetry_3
_geom_torsion_site_symmetry_4
_geom_torsion_publ_flag
S3 C16 C15 S2 176.96(8) . . . . ?
S3 C16 C15 C23 -4.7(2) . . . . ?
S3 C16 C17 C22 -176.38(11) . . . . ?
S3 C16 C17 C18 4.8(2) . . . . ?
S3 C2 C1 S1 170.77(8) . . . . ?
S3 C2 C1 C9 -7.7(2) . . . . ?
S3 C2 C3 C8 -170.25(11) . . . . ?
S3 C2 C3 C4 10.4(2) . . . . ?
S1 C1 C9 C14 -53.30(18) . . . . ?
S1 C1 C9 C10 125.23(14) . . . . ?
S1 C8 C7 C6 -179.47(16) . . . . ?
S2 C15 C23 C24 128.35(14) . . . . ?
S2 C15 C23 C28 -46.94(18) . . . . ?
S2 C22 C21 C20 -179.47(15) . . . . ?
O2 S3 C16 C15 -159.77(12) . . . . ?
O2 S3 C16 C17 17.80(13) . . . . ?
O2 S3 C2 C1 67.92(14) . . . . ?
O2 S3 C2 C3 -120.28(12) . . . . ?
O1 S3 C16 C15 72.49(13) . . . . ?
O1 S3 C16 C17 -109.94(12) . . . . ?
O1 S3 C2 C1 -162.94(12) . . . . ?
O1 S3 C2 C3 8.86(14) . . . . ?
C16 S3 C2 C1 -47.35(14) . . . . ?
C16 S3 C2 C3 124.45(12) . . . . ?
C16 C15 C23 C24 -49.9(2) . . . . ?
C16 C15 C23 C28 134.77(18) . . . . ?
C16 C17 C22 S2 -1.38(16) . . . . ?
C16 C17 C22 C21 178.61(15) . . . . ?
C16 C17 C18 C19 -178.85(17) . . . . ?
C15 S2 C22 C17 0.81(12) . . . . ?
C15 S2 C22 C21 -179.17(16) . . . . ?
C15 C16 C17 C22 1.42(18) . . . . ?
C15 C16 C17 C18 -177.41(16) . . . . ?
C15 C23 C24 C25 -175.77(16) . . . . ?
C15 C23 C28 C27 175.40(18) . . . . ?
C2 S3 C16 C15 -42.83(13) . . . . ?
C2 S3 C16 C17 134.74(12) . . . . ?
C2 C1 C9 C14 125.06(18) . . . . ?
C2 C1 C9 C10 -56.4(2) . . . . ?
C2 C3 C8 S1 -1.52(16) . . . . ?
C2 C3 C8 C7 178.66(16) . . . . ?
C2 C3 C4 C5 -179.13(17) . . . . ?
C23 C24 C25 C26 0.8(3) . . . . ?
C23 C28 C27 C26 0.1(4) . . . . ?
C17 C16 C15 S2 -0.81(15) . . . . ?
C17 C16 C15 C23 177.54(15) . . . . ?
C17 C22 C21 C20 0.6(3) . . . . ?
C17 C18 C19 C20 -0.7(3) . . . . ?
C1 S1 C8 C3 0.49(13) . . . . ?
C1 S1 C8 C7 -179.70(17) . . . . ?
C1 C2 C3 C8 2.14(18) . . . . ?
C1 C2 C3 C4 -177.22(16) . . . . ?
C1 C9 C14 C13 -178.39(16) . . . . ?
C1 C9 C10 C11 178.20(16) . . . . ?
C3 C2 C1 S1 -1.78(16) . . . . ?
C3 C2 C1 C9 179.77(14) . . . . ?
C3 C8 C7 C6 0.3(3) . . . . ?
C3 C4 C5 C6 0.3(3) . . . . ?
C9 C14 C13 C12 -0.6(3) . . . . ?
C9 C10 C11 C12 0.9(3) . . . . ?
C8 S1 C1 C2 0.74(12) . . . . ?
C8 S1 C1 C9 179.40(12) . . . . ?
C8 C3 C4 C5 1.6(2) . . . . ?
C8 C7 C6 C5 1.6(3) . . . . ?
C4 C3 C8 S1 177.92(12) . . . . ?
C4 C3 C8 C7 -1.9(2) . . . . ?
C4 C5 C6 C7 -1.9(3) . . . . ?
C22 S2 C15 C16 0.01(12) . . . . ?
C22 S2 C15 C23 -178.64(12) . . . . ?
C22 C17 C18 C19 2.4(2) . . . . ?
C22 C21 C20 C19 1.3(3) . . . . ?
C14 C9 C10 C11 -3.2(3) . . . . ?
C24 C23 C28 C27 0.0(3) . . . . ?
C24 C25 C26 C27 -0.7(4) . . . . ?
C18 C17 C22 S2 177.63(12) . . . . ?
C18 C17 C22 C21 -2.4(2) . . . . ?
C10 C9 C14 C13 3.0(3) . . . . ?
C10 C11 C12 C13 1.6(3) . . . . ?
C21 C20 C19 C18 -1.3(3) . . . . ?
C28 C23 C24 C25 -0.4(3) . . . . ?
C11 C12 C13 C14 -1.8(3) . . . . ?
C25 C26 C27 C28 0.2(4) . . . . ?
